data_2242042
loop_
_publ_author_name
'Assoumatine, Tokour\'e'
'Stoeckli-Evans, Helen'

_publ_section_title
;
 Silver(I) nitrate complexes of three tetrakis-thioether-substituted
 pyrazine ligands: metal--organic chain, network and framework structures
;
_journal_issue 3
_journal_name_full 'Acta Crystallographica Section E'
_journal_page_first 434
_journal_page_last 440
_journal_paper_doi 10.1107/S2056989017002791
_journal_volume 73
_journal_year 2017
_chemical_formula_iupac '[Ag (C12 H20 N2 S4] (N O3)'
_chemical_formula_moiety 'C12 H20 Ag N3 O3 S4'
_chemical_formula_sum 'C12 H20 Ag N3 O3 S4'
_chemical_formula_weight 490.42
_chemical_name_systematic
;
<i>catena</i>-Poly[[silver(I)-\m-2,3,5,6-tetrakis[(methylsulfanyl)\
methyl]pyrazine] nitrate]
;
_space_group_crystal_system monoclinic
_space_group_IT_number 14
_space_group_name_Hall '-P 2yn'
_space_group_name_H-M_alt 'P 1 21/n 1'
_symmetry_space_group_name_Hall '-P 2yn'
_symmetry_space_group_name_H-M 'P 1 21/n 1'
_atom_sites_solution_hydrogens geom
_atom_sites_solution_primary direct
_atom_sites_solution_secondary difmap
_audit_creation_method SHELXL-2016/6
_cell_angle_alpha 90
_cell_angle_beta 100.838(19)
_cell_angle_gamma 90
_cell_formula_units_Z 4
_cell_length_a 10.167(2)
_cell_length_b 13.482(3)
_cell_length_c 13.377(3)
_cell_measurement_reflns_used 31
_cell_measurement_temperature 293(2)
_cell_measurement_theta_max 19.65
_cell_measurement_theta_min 14.05
_cell_volume 1800.9(7)
_computing_cell_refinement
;
<i>STADI4</i> (Stoe & Cie, 1997)
;
_computing_data_collection
;
<i>STADI4</i> (Stoe & Cie, 1997)
;
_computing_data_reduction
;
X-RED  (Stoe & Cie, 1997)
;
_computing_molecular_graphics
;
Mercury (Macrae <i>et al.</i>,  2008)
;
_computing_publication_material
;
<i>SHELXL2014/6</i> (Sheldrick, 2015), PLATON (Spek, 2009)
and publCIF (Westrip, 2010)
;
_computing_structure_refinement
;
<i>SHELXL2014/6</i> (Sheldrick, 2015)
;
_computing_structure_solution
;
SHELXS97 (Sheldrick, 2008)
;
_diffrn_ambient_temperature 293(2)
_diffrn_measured_fraction_theta_full 0.985
_diffrn_measured_fraction_theta_max 0.980
_diffrn_measurement_device_type 'Stoe AED2 4-circle'
_diffrn_measurement_method '\w/2\q scans'
_diffrn_radiation_monochromator graphite
_diffrn_radiation_source 'fine-focus sealed tube'
_diffrn_radiation_type MoK\a
_diffrn_radiation_wavelength 0.71073
_diffrn_reflns_av_R_equivalents 0.0000
_diffrn_reflns_limit_h_max 12
_diffrn_reflns_limit_h_min -11
_diffrn_reflns_limit_k_max 16
_diffrn_reflns_limit_k_min 0
_diffrn_reflns_limit_l_max 16
_diffrn_reflns_limit_l_min 0
_diffrn_reflns_number 3318
_diffrn_reflns_theta_full 25.242
_diffrn_reflns_theta_max 25.567
_diffrn_reflns_theta_min 2.164
_diffrn_standards_decay_% 5
_diffrn_standards_interval_time 120
_diffrn_standards_number 2
_exptl_absorpt_coefficient_mu 1.598
_exptl_absorpt_correction_T_max 0.7887
_exptl_absorpt_correction_T_min 0.4571
_exptl_absorpt_correction_type analytical
_exptl_absorpt_process_details
;
(<i>ABST</i>; Spek, 2009)
;
_exptl_crystal_colour yellow
_exptl_crystal_density_diffrn 1.809
_exptl_crystal_description plate
_exptl_crystal_F_000 992
_exptl_crystal_size_max 0.61
_exptl_crystal_size_mid 0.61
_exptl_crystal_size_min 0.17
_refine_diff_density_max 1.966
_refine_diff_density_min -1.502
_refine_ls_extinction_coef 0.0035(8)
_refine_ls_extinction_expression Fc^*^=kFc[1+0.001xFc^2^\l^3^/sin(2\q)]^-1/4^
_refine_ls_extinction_method
;
SHELXL-2016/6 (Sheldrick 2015)
;
_refine_ls_goodness_of_fit_ref 1.089
_refine_ls_hydrogen_treatment constr
_refine_ls_matrix_type full
_refine_ls_number_parameters 207
_refine_ls_number_reflns 3318
_refine_ls_number_restraints 0
_refine_ls_restrained_S_all 1.089
_refine_ls_R_factor_all 0.0649
_refine_ls_R_factor_gt 0.0555
_refine_ls_shift/su_max 0.000
_refine_ls_shift/su_mean 0.000
_refine_ls_structure_factor_coef Fsqd
_refine_ls_weighting_details 'w=1/[\s^2^(Fo^2^)+(0.0974P)^2^+4.9525P] where P=(Fo^2^+2Fc^2^)/3'
_refine_ls_weighting_scheme calc
_refine_ls_wR_factor_gt 0.1486
_refine_ls_wR_factor_ref 0.1605
_reflns_number_gt 2857
_reflns_number_total 3318
_reflns_threshold_expression 'I > 2\s(I)'
_cod_data_source_file wm5369sup1.cif
_cod_data_source_block I
_cod_database_code 2242042
_shelx_space_group_comment
;
The symmetry employed for this shelxl refinement is uniquely defined
by the following loop, which should always be used as a source of
symmetry information in preference to the above space-group names.
They are only intended as comments.
;

loop_
_space_group_symop_operation_xyz
'x, y, z'
'-x+1/2, y+1/2, -z+1/2'
'-x, -y, -z'
'x-1/2, -y-1/2, z-1/2'

loop_
_atom_site_type_symbol
_atom_site_label
_atom_site_fract_x
_atom_site_fract_y
_atom_site_fract_z
_atom_site_U_iso_or_equiv
_atom_site_adp_type
_atom_site_calc_flag
_atom_site_occupancy
_atom_site_disorder_assembly
_atom_site_disorder_group
Ag Ag1 0.23796(5) 0.48987(4) 0.75616(3) 0.0401(2) Uani d 1 . .
S S1 0.43682(14) 0.37806(10) 0.73224(10) 0.0323(3) Uani d 1 . .
S S2 0.11067(14) 0.50053(10) 0.90707(11) 0.0320(3) Uani d 1 . .
S S3 -0.06264(16) 0.24651(10) 0.63652(12) 0.0413(4) Uani d 1 . .
S S4 -0.26369(13) 0.33208(10) 0.31050(10) 0.0330(3) Uani d 1 . .
N N1 0.4152(4) 0.4454(3) 0.9286(3) 0.0292(9) Uani d 1 . .
N N2 0.0779(5) 0.4916(3) 0.5959(4) 0.0282(10) Uani d 1 . .
C C1 0.5407(5) 0.4649(4) 0.9166(4) 0.0272(11) Uani d 1 . .
C C2 0.5796(6) 0.4261(5) 0.8198(4) 0.0360(13) Uani d 1 . .
H H2A 0.645719 0.373887 0.836842 0.043 Uiso calc 1 . .
H H2B 0.620036 0.479211 0.787138 0.043 Uiso calc 1 . .
C C3 0.4998(7) 0.3836(5) 0.6154(5) 0.0486(16) Uani d 1 . .
H H3A 0.430481 0.364140 0.559808 0.073 Uiso calc 1 . .
H H3B 0.574665 0.339421 0.619518 0.073 Uiso calc 1 . .
H H3C 0.527752 0.450091 0.604654 0.073 Uiso calc 1 . .
C C4 0.3736(5) 0.4814(4) 1.0107(4) 0.0268(11) Uani d 1 . .
C C5 0.2294(5) 0.4566(4) 1.0169(4) 0.0322(11) Uani d 1 . .
H H5A 0.207925 0.486153 1.078010 0.039 Uiso calc 1 . .
H H5B 0.220455 0.385218 1.022356 0.039 Uiso calc 1 . .
C C6 0.1099(7) 0.6312(5) 0.9332(6) 0.0512(16) Uani d 1 . .
H H6A 0.047093 0.663787 0.880930 0.077 Uiso calc 1 . .
H H6B 0.197800 0.657895 0.934761 0.077 Uiso calc 1 . .
H H6C 0.084358 0.641823 0.997925 0.077 Uiso calc 1 . .
C C7 0.0317(5) 0.4104(4) 0.5426(4) 0.0273(10) Uani d 1 . .
C C10 -0.0478(5) 0.4186(4) 0.4465(4) 0.0265(10) Uani d 1 . .
C C11 -0.0956(5) 0.3274(4) 0.3842(4) 0.0334(12) Uani d 1 . .
H H11A -0.089767 0.271140 0.430044 0.040 Uiso calc 1 . .
H H11B -0.034496 0.315052 0.337994 0.040 Uiso calc 1 . .
C C8 0.0713(5) 0.3120(4) 0.5925(4) 0.0313(11) Uani d 1 . .
H H8A 0.143563 0.322787 0.650060 0.038 Uiso calc 1 . .
H H8B 0.105664 0.270039 0.544339 0.038 Uiso calc 1 . .
C C9 -0.0972(9) 0.3316(5) 0.7311(6) 0.062(2) Uani d 1 . .
H H9A -0.161874 0.302866 0.766452 0.093 Uiso calc 1 . .
H H9B -0.132267 0.392150 0.698934 0.093 Uiso calc 1 . .
H H9C -0.016152 0.345284 0.778694 0.093 Uiso calc 1 . .
C C12 -0.3592(7) 0.3497(6) 0.4101(6) 0.0569(18) Uani d 1 . .
H H12A -0.451820 0.359680 0.380318 0.085 Uiso calc 1 . .
H H12B -0.326070 0.406797 0.449937 0.085 Uiso calc 1 . .
H H12C -0.350633 0.292137 0.453042 0.085 Uiso calc 1 . .
N N10 0.2281(6) 0.3702(5) 0.3423(5) 0.0544(15) Uani d 1 . .
O O11 0.2331(7) 0.2979(5) 0.3953(5) 0.0842(13) Uani d 1 . .
O O12A 0.2834(16) 0.4447(11) 0.3565(11) 0.0842(13) Uani d 0.5 A 1
O O13A 0.1631(17) 0.3451(10) 0.2526(12) 0.0842(13) Uani d 0.5 A 1
O O12B 0.2588(16) 0.4507(11) 0.4035(11) 0.0842(13) Uani d 0.5 A 2
O O13B 0.1847(18) 0.3871(10) 0.2537(12) 0.0842(13) Uani d 0.5 A 2

loop_
_atom_site_aniso_label
_atom_site_aniso_U_11
_atom_site_aniso_U_22
_atom_site_aniso_U_33
_atom_site_aniso_U_12
_atom_site_aniso_U_13
_atom_site_aniso_U_23
Ag1 0.0397(3) 0.0501(3) 0.0284(3) 0.00285(18) 0.0014(2) 0.00409(17)
S1 0.0349(7) 0.0359(7) 0.0280(7) -0.0023(5) 0.0105(5) -0.0025(5)
S2 0.0243(7) 0.0424(8) 0.0293(7) -0.0031(5) 0.0056(5) -0.0003(5)
S3 0.0473(9) 0.0327(7) 0.0422(8) -0.0100(6) 0.0044(7) 0.0024(6)
S4 0.0312(7) 0.0361(7) 0.0315(7) -0.0046(5) 0.0056(5) -0.0069(5)
N1 0.022(2) 0.040(2) 0.027(2) -0.0010(18) 0.0078(18) -0.0002(18)
N2 0.030(2) 0.029(2) 0.027(2) 0.0020(17) 0.0065(19) -0.0017(16)
C1 0.028(3) 0.035(3) 0.020(2) 0.005(2) 0.007(2) 0.0033(19)
C2 0.029(3) 0.054(3) 0.029(3) 0.002(2) 0.016(2) -0.006(2)
C3 0.061(4) 0.056(4) 0.031(3) -0.010(3) 0.017(3) -0.011(3)
C4 0.022(3) 0.037(3) 0.023(2) 0.005(2) 0.007(2) 0.004(2)
C5 0.023(3) 0.041(3) 0.034(3) -0.005(2) 0.010(2) 0.005(2)
C6 0.060(4) 0.038(3) 0.059(4) 0.003(3) 0.022(3) 0.004(3)
C7 0.025(2) 0.028(2) 0.030(3) -0.0005(19) 0.008(2) -0.002(2)
C10 0.024(2) 0.028(2) 0.028(2) 0.0012(19) 0.007(2) -0.002(2)
C11 0.031(3) 0.033(3) 0.034(3) 0.000(2) 0.001(2) -0.009(2)
C8 0.034(3) 0.031(3) 0.027(3) 0.001(2) 0.000(2) 0.003(2)
C9 0.077(5) 0.046(4) 0.076(5) -0.009(3) 0.047(4) -0.005(4)
C12 0.056(4) 0.062(4) 0.063(4) -0.006(3) 0.036(4) -0.003(3)
N10 0.038(3) 0.061(4) 0.068(4) -0.006(3) 0.020(3) 0.006(3)
O11 0.109(4) 0.071(3) 0.076(3) -0.016(3) 0.026(3) 0.011(3)
O12A 0.109(4) 0.071(3) 0.076(3) -0.016(3) 0.026(3) 0.011(3)
O13A 0.109(4) 0.071(3) 0.076(3) -0.016(3) 0.026(3) 0.011(3)
O12B 0.109(4) 0.071(3) 0.076(3) -0.016(3) 0.026(3) 0.011(3)
O13B 0.109(4) 0.071(3) 0.076(3) -0.016(3) 0.026(3) 0.011(3)

loop_
_atom_type_symbol
_atom_type_description
_atom_type_scat_dispersion_real
_atom_type_scat_dispersion_imag
_atom_type_scat_source
C C 0.0033 0.0016 'International Tables Vol C Tables 4.2.6.8 and 6.1.1.4'
H H 0.0000 0.0000 'International Tables Vol C Tables 4.2.6.8 and 6.1.1.4'
N N 0.0061 0.0033 'International Tables Vol C Tables 4.2.6.8 and 6.1.1.4'
O O 0.0106 0.0060 'International Tables Vol C Tables 4.2.6.8 and 6.1.1.4'
S S 0.1246 0.1234 'International Tables Vol C Tables 4.2.6.8 and 6.1.1.4'
Ag Ag -0.8971 1.1015 'International Tables Vol C Tables 4.2.6.8 and 6.1.1.4'

loop_
_geom_angle_atom_site_label_1
_geom_angle_atom_site_label_2
_geom_angle_atom_site_label_3
_geom_angle_site_symmetry_1
_geom_angle_site_symmetry_3
_geom_angle
_geom_angle_publ_flag
N1 Ag1 N2 . . 167.75(13) y
N1 Ag1 S1 . . 64.36(9) y
N1 Ag1 S2 . . 72.54(9) y
N1 Ag1 S4 . 3_566 113.79(9) y
N2 Ag1 S1 . . 107.74(11) y
N2 Ag1 S2 . . 109.60(11) y
N2 Ag1 S4 . 3_566 77.43(10) y
S1 Ag1 S2 . . 129.99(5) y
S1 Ag1 S4 . 3_566 111.41(5) y
S4 Ag1 S2 3_566 . 108.26(5) y
C3 S1 C2 . . 100.1(3) ?
C3 S1 Ag1 . . 119.8(2) ?
C2 S1 Ag1 . . 105.22(19) ?
C6 S2 C5 . . 100.9(3) ?
C6 S2 Ag1 . . 103.1(2) ?
C5 S2 Ag1 . . 104.98(18) ?
C9 S3 C8 . . 100.2(3) ?
C11 S4 C12 . . 100.8(3) ?
C11 S4 Ag1 . 3_566 94.24(19) ?
C12 S4 Ag1 . 3_566 103.6(3) ?
C4 N1 C1 . . 118.7(5) ?
C7 N2 C10 . 3_566 118.7(5) ?
C7 N2 Ag1 . . 124.7(3) ?
C10 N2 Ag1 3_566 . 116.1(3) ?
N1 C1 C4 . 3_667 120.5(5) ?
N1 C1 C2 . . 116.1(5) ?
C4 C1 C2 3_667 . 123.4(5) ?
C1 C2 S1 . . 111.8(4) ?
C1 C2 H2A . . 109.3 ?
S1 C2 H2A . . 109.3 ?
C1 C2 H2B . . 109.3 ?
S1 C2 H2B . . 109.3 ?
H2A C2 H2B . . 107.9 ?
S1 C3 H3A . . 109.5 ?
S1 C3 H3B . . 109.5 ?
H3A C3 H3B . . 109.5 ?
S1 C3 H3C . . 109.5 ?
H3A C3 H3C . . 109.5 ?
H3B C3 H3C . . 109.5 ?
N1 C4 C1 . 3_667 120.8(5) ?
N1 C4 C5 . . 114.9(5) ?
C1 C4 C5 3_667 . 124.3(5) ?
C4 C5 S2 . . 112.6(4) ?
C4 C5 H5A . . 109.1 ?
S2 C5 H5A . . 109.1 ?
C4 C5 H5B . . 109.1 ?
S2 C5 H5B . . 109.1 ?
H5A C5 H5B . . 107.8 ?
S2 C6 H6A . . 109.5 ?
S2 C6 H6B . . 109.5 ?
H6A C6 H6B . . 109.5 ?
S2 C6 H6C . . 109.5 ?
H6A C6 H6C . . 109.5 ?
H6B C6 H6C . . 109.5 ?
N2 C7 C10 . . 120.8(5) ?
N2 C7 C8 . . 116.5(4) ?
C10 C7 C8 . . 122.8(4) ?
N2 C10 C7 3_566 . 120.5(4) ?
N2 C10 C11 3_566 . 118.3(5) ?
C7 C10 C11 . . 121.1(4) ?
C10 C11 S4 . . 116.4(4) ?
C10 C11 H11A . . 108.2 ?
S4 C11 H11A . . 108.2 ?
C10 C11 H11B . . 108.2 ?
S4 C11 H11B . . 108.2 ?
H11A C11 H11B . . 107.3 ?
C7 C8 S3 . . 114.8(4) ?
C7 C8 H8A . . 108.6 ?
S3 C8 H8A . . 108.6 ?
C7 C8 H8B . . 108.6 ?
S3 C8 H8B . . 108.6 ?
H8A C8 H8B . . 107.6 ?
S3 C9 H9A . . 109.5 ?
S3 C9 H9B . . 109.5 ?
H9A C9 H9B . . 109.5 ?
S3 C9 H9C . . 109.5 ?
H9A C9 H9C . . 109.5 ?
H9B C9 H9C . . 109.5 ?
S4 C12 H12A . . 109.5 ?
S4 C12 H12B . . 109.5 ?
H12A C12 H12B . . 109.5 ?
S4 C12 H12C . . 109.5 ?
H12A C12 H12C . . 109.5 ?
H12B C12 H12C . . 109.5 ?
O12A N10 O11 . . 130.3(10) ?
O11 N10 O13B . . 134.4(9) ?
O12A N10 O13A . . 121.9(11) ?
O11 N10 O13A . . 106.9(8) ?
O11 N10 O12B . . 108.2(8) ?
O13B N10 O12B . . 116.2(10) ?

loop_
_geom_bond_atom_site_label_1
_geom_bond_atom_site_label_2
_geom_bond_site_symmetry_2
_geom_bond_distance
_geom_bond_publ_flag
Ag1 N1 . 2.714(4) y
Ag1 N2 . 2.436(5) y
Ag1 S1 . 2.5895(15) y
Ag1 S2 . 2.5987(16) y
Ag1 S4 3_566 2.5910(15) y
S1 C3 . 1.798(6) ?
S1 C2 . 1.805(6) ?
S2 C6 . 1.797(7) ?
S2 C5 . 1.817(6) ?
S3 C9 . 1.791(7) ?
S3 C8 . 1.812(6) ?
S4 C11 . 1.806(5) ?
S4 C12 . 1.806(7) ?
N1 C4 . 1.341(7) ?
N1 C1 . 1.342(7) ?
N2 C7 . 1.342(7) ?
N2 C10 3_566 1.348(6) ?
C1 C4 3_667 1.381(8) ?
C1 C2 . 1.517(7) ?
C2 H2A . 0.9700 ?
C2 H2B . 0.9700 ?
C3 H3A . 0.9600 ?
C3 H3B . 0.9600 ?
C3 H3C . 0.9600 ?
C4 C5 . 1.522(7) ?
C5 H5A . 0.9700 ?
C5 H5B . 0.9700 ?
C6 H6A . 0.9600 ?
C6 H6B . 0.9600 ?
C6 H6C . 0.9600 ?
C7 C10 . 1.389(7) ?
C7 C8 . 1.506(7) ?
C10 C11 . 1.513(7) ?
C11 H11A . 0.9700 ?
C11 H11B . 0.9700 ?
C8 H8A . 0.9700 ?
C8 H8B . 0.9700 ?
C9 H9A . 0.9600 ?
C9 H9B . 0.9600 ?
C9 H9C . 0.9600 ?
C12 H12A . 0.9600 ?
C12 H12B . 0.9600 ?
C12 H12C . 0.9600 ?
N10 O12A . 1.148(15) ?
N10 O11 . 1.202(8) ?
N10 O13B . 1.205(17) ?
N10 O13A . 1.301(17) ?
N10 O12B . 1.360(16) ?

loop_
_geom_hbond_atom_site_label_D
_geom_hbond_atom_site_label_H
_geom_hbond_atom_site_label_A
_geom_hbond_site_symmetry_A
_geom_hbond_distance_DH
_geom_hbond_distance_HA
_geom_hbond_distance_DA
_geom_hbond_angle_DHA
C9 H9C S2 . 0.96 2.86 3.650(8) 141
C11 H11A S3 . 0.97 2.74 3.502(6) 136
C11 H11B O13A . 0.97 2.52 3.438(17) 157
C2 H2A O11 4_666 0.97 2.55 3.460(9) 156
C2 H2B O12A 3_666 0.97 2.53 3.431(15) 154
C3 H3C O12A 3_666 0.96 2.37 3.171(17) 141
C3 H3C O12B 3_666 0.96 2.57 3.364(16) 140
C6 H6A O13A 3_566 0.96 2.52 3.375(19) 149
C9 H9A O11 4_566 0.96 2.58 3.503(10) 162

loop_
_geom_torsion_atom_site_label_1
_geom_torsion_atom_site_label_2
_geom_torsion_atom_site_label_3
_geom_torsion_atom_site_label_4
_geom_torsion_site_symmetry_1
_geom_torsion_site_symmetry_4
_geom_torsion
C4 N1 C1 C4 . 3_667 1.9(8)
C4 N1 C1 C2 . . -177.3(5)
N1 C1 C2 S1 . . 9.1(6)
C4 C1 C2 S1 3_667 . -170.1(4)
C3 S1 C2 C1 . . 159.3(4)
Ag1 S1 C2 C1 . . 34.5(4)
C1 N1 C4 C1 . 3_667 -1.9(8)
C1 N1 C4 C5 . . 179.2(5)
N1 C4 C5 S2 . . -58.1(6)
C1 C4 C5 S2 3_667 . 123.1(5)
C6 S2 C5 C4 . . -74.8(5)
Ag1 S2 C5 C4 . . 32.1(4)
C10 N2 C7 C10 3_566 . -1.3(8)
Ag1 N2 C7 C10 . . -172.8(4)
C10 N2 C7 C8 3_566 . 178.5(5)
Ag1 N2 C7 C8 . . 7.0(6)
N2 C7 C10 N2 . 3_566 1.3(8)
C8 C7 C10 N2 . 3_566 -178.4(5)
N2 C7 C10 C11 . . 177.5(5)
C8 C7 C10 C11 . . -2.3(8)
N2 C10 C11 S4 3_566 . -41.6(6)
C7 C10 C11 S4 . . 142.1(4)
C12 S4 C11 C10 . . -60.4(5)
Ag1 S4 C11 C10 3_566 . 44.3(4)
N2 C7 C8 S3 . . 107.7(5)
C10 C7 C8 S3 . . -72.5(6)
C9 S3 C8 C7 . . -63.6(5)

_cod_database_fobs_code 2242042
